data_4122771
loop_
_publ_author_name
'Bassanetti, Irene'
'Comotti, Angiolina'
'Sozzani, Piero'
'Bracco, Silvia'
'Calestani, Gianluca'
'Mezzadri, Francesco'
'Marchi\`o, Luciano'

_publ_section_title
;
 Porous molecular crystals by macrocyclic coordination supramolecules.
;
_journal_issue 42
_journal_name_full 'Journal of the American Chemical Society'
_journal_page_first 14883
_journal_page_last 14895
_journal_paper_doi 10.1021/ja507555j
_journal_volume 136
_journal_year 2014
_chemical_formula_moiety 'C50 H52 Ag2 F6 N8 O6 S4, 0.25(C4 H10 O)'
_chemical_formula_sum 'C51 H54.5 Ag2 F6 N8 O6.25 S4'
_chemical_formula_weight 1337.51
_chemical_name_systematic
;
 ?
;
_space_group_IT_number 61
_symmetry_cell_setting orthorhombic
_symmetry_space_group_name_Hall '-P 2ac 2ab'
_symmetry_space_group_name_H-M 'P b c a'
_atom_sites_solution_hydrogens geom
_atom_sites_solution_primary direct
_atom_sites_solution_secondary difmap
_audit_creation_method SHELXL-97
_cell_angle_alpha 90.00
_cell_angle_beta 90.00
_cell_angle_gamma 90.00
_cell_formula_units_Z 8
_cell_length_a 21.775(1)
_cell_length_b 21.080(1)
_cell_length_c 27.323(2)
_cell_measurement_reflns_used 21234
_cell_measurement_temperature 293(2)
_cell_measurement_theta_max 25.06
_cell_measurement_theta_min 1.49
_cell_volume 12541.7(12)
_computing_cell_refinement Saint
_computing_data_collection Smart
_computing_data_reduction Saint
_computing_structure_refinement 'SHELXL-97 (Sheldrick, 1997)'
_computing_structure_solution Sir2004
_diffrn_ambient_temperature 293(2)
_diffrn_measured_fraction_theta_full 0.998
_diffrn_measured_fraction_theta_max 0.998
_diffrn_measurement_device_type 'Bruker Smart APEXII CCD'
_diffrn_measurement_method 'theta & omega scan'
_diffrn_radiation_monochromator graphite
_diffrn_radiation_source 'fine-focus sealed tube'
_diffrn_radiation_type MoK\a
_diffrn_radiation_wavelength 0.71073
_diffrn_reflns_av_R_equivalents 0.0874
_diffrn_reflns_av_sigmaI/netI 0.0717
_diffrn_reflns_limit_h_max 25
_diffrn_reflns_limit_h_min -25
_diffrn_reflns_limit_k_max 19
_diffrn_reflns_limit_k_min -25
_diffrn_reflns_limit_l_max 32
_diffrn_reflns_limit_l_min -22
_diffrn_reflns_number 65160
_diffrn_reflns_theta_full 25.06
_diffrn_reflns_theta_max 25.06
_diffrn_reflns_theta_min 1.49
_diffrn_standards_decay_% none
_exptl_absorpt_coefficient_mu 0.825
_exptl_absorpt_correction_T_max 1.000
_exptl_absorpt_correction_T_min 0.805
_exptl_absorpt_correction_type multi-scan
_exptl_absorpt_process_details SADABS
_exptl_crystal_colour colorless
_exptl_crystal_density_diffrn 1.417
_exptl_crystal_density_method 'not measured'
_exptl_crystal_description block
_exptl_crystal_F_000 5428
_exptl_crystal_size_max 0.11
_exptl_crystal_size_mid 0.05
_exptl_crystal_size_min 0.03
_refine_diff_density_max 0.345
_refine_diff_density_min -0.329
_refine_diff_density_rms 0.057
_refine_ls_extinction_method none
_refine_ls_goodness_of_fit_ref 1.003
_refine_ls_hydrogen_treatment constr
_refine_ls_matrix_type full
_refine_ls_number_parameters 715
_refine_ls_number_reflns 11099
_refine_ls_number_restraints 11
_refine_ls_restrained_S_all 1.005
_refine_ls_R_factor_all 0.1343
_refine_ls_R_factor_gt 0.0555
_refine_ls_shift/su_max 0.001
_refine_ls_shift/su_mean 0.000
_refine_ls_structure_factor_coef Fsqd
_refine_ls_weighting_details 'calc w=1/[\s^2^(Fo^2^)+(0.0490P)^2^+0.0000P] where P=(Fo^2^+2Fc^2^)/3'
_refine_ls_weighting_scheme calc
_refine_ls_wR_factor_gt 0.1049
_refine_ls_wR_factor_ref 0.1258
_reflns_number_gt 5457
_reflns_number_total 11099
_reflns_threshold_expression >2sigma(I)
_cod_data_source_file ja507555j_si_002.cif
_cod_data_source_block ib222ae
_cod_depositor_comments
;
The following automatic conversions were performed:

'_symmetry_cell_setting' value 'Orthorhombic' changed to
'orthorhombic' according to
/home/saulius/struct/COD-crude-data--automatic-downloads/rss-feeds/ACS/lib/dictionaries/cif_core.dic
dictionary named 'cif_core.dic' version 2.4.2 from 2011-04-26.

Automatic conversion script
Id: cif_fix_values 2827 2014-09-09 07:05:25Z andrius 

 Adding full bibliography for 4122761--4122771.cif.
;
_cod_original_sg_symbol_Hall -P2ac2ab
_cod_original_sg_symbol_H-M Pbca
_cod_original_formula_sum 'C51 H54.50 Ag2 F6 N8 O6.25 S4'
_cod_database_code 4122771

loop_
_symmetry_equiv_pos_as_xyz
'x, y, z'
'-x+1/2, -y, z+1/2'
'-x, y+1/2, -z+1/2'
'x+1/2, -y+1/2, -z'
'-x, -y, -z'
'x-1/2, y, -z-1/2'
'x, -y-1/2, z-1/2'
'-x-1/2, y-1/2, z'

loop_
_atom_site_label
_atom_site_type_symbol
_atom_site_fract_x
_atom_site_fract_y
_atom_site_fract_z
_atom_site_U_iso_or_equiv
_atom_site_adp_type
_atom_site_occupancy
_atom_site_symmetry_multiplicity
_atom_site_calc_flag
_atom_site_refinement_flags
_atom_site_disorder_assembly
_atom_site_disorder_group
Ag1 Ag 0.176503(18) 0.09836(2) -0.251633(17) 0.07589(16) Uani 1 1 d . . .
Ag2 Ag 0.005806(19) 0.34442(2) -0.391215(18) 0.08315(18) Uani 1 1 d . . .
S16 S -0.11696(6) 0.54056(7) -0.30919(5) 0.0646(4) Uani 1 1 d . . .
S13 S 0.08172(6) 0.28772(7) -0.34055(6) 0.0714(4) Uani 1 1 d . . .
S18 S 0.11204(11) 0.29575(11) -0.47847(7) 0.1140(7) Uani 1 1 d . . .
N14 N -0.08121(16) 0.46030(19) -0.40127(14) 0.0556(10) Uani 1 1 d . . .
N22 N 0.21545(18) 0.0751(2) -0.32827(15) 0.0648(12) Uani 1 1 d . . .
N15 N -0.1407(2) 0.3652(2) -0.40386(15) 0.0658(12) Uani 1 1 d . . .
N12 N 0.20540(19) 0.1143(2) -0.36676(19) 0.0711(12) Uani 1 1 d . . .
N11 N 0.19898(18) 0.2116(2) -0.3232(2) 0.0725(13) Uani 1 1 d . . .
C66 C -0.11297(19) 0.4105(3) -0.32313(19) 0.0552(13) Uani 1 1 d . . .
N21 N 0.1890(2) 0.2008(2) -0.2745(2) 0.0783(14) Uani 1 1 d . . .
C46 C -0.0977(2) 0.3373(3) -0.2562(3) 0.0779(17) Uani 1 1 d . . .
H46 H -0.0933 0.2957 -0.2455 0.093 Uiso 1 1 calc R . .
C86 C -0.0404(2) 0.5711(2) -0.30920(18) 0.0569(13) Uani 1 1 d . . .
C14 C 0.0094(2) 0.4931(3) -0.42030(19) 0.0626(14) Uani 1 1 d . . .
C24 C -0.0329(3) 0.5280(3) -0.4460(2) 0.0722(16) Uani 1 1 d . . .
H24 H -0.0238 0.5604 -0.4679 0.087 Uiso 1 1 calc R . .
C26 C -0.0995(2) 0.4472(3) -0.2402(2) 0.0762(16) Uani 1 1 d . . .
H26 H -0.0974 0.4805 -0.2179 0.091 Uiso 1 1 calc R . .
C13 C 0.1700(2) 0.1722(3) -0.3589(2) 0.0679(15) Uani 1 1 d . . .
H13 H 0.1715 0.1957 -0.3898 0.081 Uiso 1 1 calc R . .
C76 C -0.10863(19) 0.4600(3) -0.2898(2) 0.0594(14) Uani 1 1 d . . .
C56 C -0.1084(2) 0.3492(3) -0.3051(2) 0.0710(16) Uani 1 1 d . . .
H56 H -0.1128 0.3153 -0.3265 0.085 Uiso 1 1 calc R . .
O38 O 0.1040(3) 0.2409(2) -0.45004(18) 0.148(2) Uani 1 1 d . . .
C63 C -0.0015(2) 0.1919(3) -0.3307(2) 0.092(2) Uani 1 1 d . . .
H63 H -0.0292 0.2244 -0.3242 0.111 Uiso 1 1 calc R . .
C123 C 0.0774(3) 0.4042(3) -0.2252(3) 0.095(2) Uani 1 1 d . . .
H123 H 0.0831 0.4476 -0.2210 0.115 Uiso 1 1 calc R . .
N25 N -0.0929(2) 0.3270(2) -0.41780(17) 0.0763(13) Uani 1 1 d . . .
N24 N -0.01981(17) 0.4501(2) -0.39195(15) 0.0615(11) Uani 1 1 d . . .
C34 C -0.0902(2) 0.5076(3) -0.43409(19) 0.0638(14) Uani 1 1 d . . .
C23 C 0.1016(2) 0.1584(3) -0.34884(19) 0.0657(14) Uani 1 1 d . . .
C133 C 0.0806(3) 0.3784(3) -0.2712(3) 0.0878(18) Uani 1 1 d . . .
H133 H 0.0885 0.4049 -0.2977 0.105 Uiso 1 1 calc R . .
C83 C 0.0724(2) 0.3140(3) -0.2794(2) 0.0667(15) Uani 1 1 d . . .
C25 C -0.1828(3) 0.2854(3) -0.4413(2) 0.0915(19) Uani 1 1 d . . .
H25 H -0.2110 0.2573 -0.4549 0.110 Uiso 1 1 calc R . .
C35 C -0.1957(3) 0.3411(3) -0.4179(2) 0.0732(16) Uani 1 1 d . . .
C54 C -0.1522(2) 0.5263(3) -0.4511(2) 0.093(2) Uani 1 1 d . . .
H54A H -0.1707 0.4916 -0.4685 0.140 Uiso 1 1 calc R . .
H54B H -0.1489 0.5623 -0.4725 0.140 Uiso 1 1 calc R . .
H54C H -0.1772 0.5372 -0.4234 0.140 Uiso 1 1 calc R . .
O18 O 0.0653(3) 0.3419(3) -0.47256(17) 0.167(3) Uani 1 1 d . . .
C33 C 0.0809(2) 0.0965(3) -0.3515(2) 0.0863(18) Uani 1 1 d . . .
H33 H 0.1081 0.0641 -0.3592 0.104 Uiso 1 1 calc R . .
C73 C 0.0595(2) 0.2063(3) -0.33932(19) 0.0653(15) Uani 1 1 d . . .
F28 F 0.1131(3) 0.3160(3) -0.57060(18) 0.204(3) Uani 1 1 d . . .
C93 C 0.0608(2) 0.2760(3) -0.2393(3) 0.0816(18) Uani 1 1 d . . .
H93 H 0.0556 0.2325 -0.2435 0.098 Uiso 1 1 calc R . .
C43 C 0.0189(3) 0.0825(3) -0.3426(3) 0.105(2) Uani 1 1 d . . .
H43 H 0.0053 0.0407 -0.3441 0.126 Uiso 1 1 calc R . .
C12 C 0.2463(2) 0.0256(3) -0.3467(3) 0.0778(17) Uani 1 1 d . . .
C116 C 0.0749(2) 0.6282(3) -0.3145(2) 0.0775(17) Uani 1 1 d . . .
C113 C 0.0657(3) 0.3659(4) -0.1848(3) 0.0884(19) Uani 1 1 d . . .
C106 C 0.0658(3) 0.5736(3) -0.2884(2) 0.094(2) Uani 1 1 d . . .
H106 H 0.0988 0.5551 -0.2720 0.113 Uiso 1 1 calc R . .
C31 C 0.2347(3) 0.2636(3) -0.3308(4) 0.098(2) Uani 1 1 d . . .
C44 C 0.0779(2) 0.4963(3) -0.4189(2) 0.0873(18) Uani 1 1 d . . .
H44A H 0.0908 0.5142 -0.3883 0.131 Uiso 1 1 calc R . .
H44B H 0.0923 0.5224 -0.4453 0.131 Uiso 1 1 calc R . .
H44C H 0.0945 0.4543 -0.4222 0.131 Uiso 1 1 calc R . .
C36 C -0.0935(2) 0.3857(4) -0.2239(2) 0.0798(18) Uani 1 1 d . . .
H36 H -0.0865 0.3775 -0.1909 0.096 Uiso 1 1 calc R . .
C42 C 0.2665(3) -0.0270(3) -0.3128(2) 0.104(2) Uani 1 1 d . . .
H42A H 0.3098 -0.0235 -0.3069 0.156 Uiso 1 1 calc R . .
H42B H 0.2578 -0.0673 -0.3276 0.156 Uiso 1 1 calc R . .
H42C H 0.2447 -0.0237 -0.2824 0.156 Uiso 1 1 calc R . .
C15 C -0.1189(3) 0.2786(3) -0.4408(2) 0.0856(18) Uani 1 1 d . . .
C146 C 0.1384(3) 0.6587(3) -0.3168(3) 0.120(3) Uani 1 1 d . . .
H14A H 0.1561 0.6595 -0.2847 0.180 Uiso 1 1 calc R . .
H14B H 0.1347 0.7013 -0.3290 0.180 Uiso 1 1 calc R . .
H14C H 0.1643 0.6346 -0.3384 0.180 Uiso 1 1 calc R . .
C103 C 0.0569(3) 0.3020(4) -0.1931(3) 0.094(2) Uani 1 1 d . . .
H103 H 0.0481 0.2756 -0.1667 0.113 Uiso 1 1 calc R . .
C32 C 0.2282(3) 0.0901(4) -0.4085(3) 0.105(2) Uani 1 1 d . . .
C45 C -0.0802(3) 0.2264(3) -0.4626(3) 0.126(3) Uani 1 1 d . . .
H45A H -0.0727 0.2353 -0.4966 0.188 Uiso 1 1 calc R . .
H45B H -0.1015 0.1867 -0.4597 0.188 Uiso 1 1 calc R . .
H45C H -0.0418 0.2239 -0.4455 0.188 Uiso 1 1 calc R . .
C96 C 0.0083(3) 0.5452(3) -0.2857(2) 0.095(2) Uani 1 1 d . . .
H96 H 0.0033 0.5081 -0.2677 0.113 Uiso 1 1 calc R . .
C22 C 0.2543(3) 0.0342(4) -0.3968(3) 0.111(2) Uani 1 1 d . . .
H22 H 0.2740 0.0065 -0.4182 0.133 Uiso 1 1 calc R . .
C11 C 0.2197(3) 0.2477(3) -0.2512(3) 0.094(2) Uani 1 1 d . . .
C41 C 0.2194(3) 0.2505(3) -0.1963(3) 0.141(3) Uani 1 1 d . . .
H41A H 0.1929 0.2180 -0.1837 0.212 Uiso 1 1 calc R . .
H41B H 0.2048 0.2913 -0.1858 0.212 Uiso 1 1 calc R . .
H41C H 0.2604 0.2440 -0.1843 0.212 Uiso 1 1 calc R . .
C21 C 0.2479(3) 0.2860(4) -0.2864(5) 0.125(3) Uani 1 1 d . . .
H21 H 0.2720 0.3214 -0.2798 0.151 Uiso 1 1 calc R . .
C136 C -0.0314(3) 0.6241(3) -0.3362(2) 0.0906(19) Uani 1 1 d . . .
H136 H -0.0641 0.6419 -0.3531 0.109 Uiso 1 1 calc R . .
C55 C -0.2541(3) 0.3733(3) -0.4053(2) 0.095(2) Uani 1 1 d . . .
H55A H -0.2568 0.3783 -0.3705 0.143 Uiso 1 1 calc R . .
H55B H -0.2880 0.3481 -0.4167 0.143 Uiso 1 1 calc R . .
H55C H -0.2552 0.4142 -0.4208 0.143 Uiso 1 1 calc R . .
C18 C 0.0996(6) 0.2677(6) -0.5397(4) 0.167(5) Uani 1 1 d . . .
C51 C 0.2535(3) 0.2862(4) -0.3804(3) 0.161(4) Uani 1 1 d . . .
H51A H 0.2699 0.2513 -0.3988 0.242 Uiso 1 1 calc R . .
H51B H 0.2842 0.3185 -0.3771 0.242 Uiso 1 1 calc R . .
H51C H 0.2184 0.3032 -0.3971 0.242 Uiso 1 1 calc R . .
C53 C -0.0217(3) 0.1303(4) -0.3318(3) 0.115(3) Uani 1 1 d . . .
H53 H -0.0626 0.1210 -0.3252 0.138 Uiso 1 1 calc R . .
O28 O 0.1733(3) 0.3205(5) -0.4814(3) 0.253(4) Uani 1 1 d . . .
C126 C 0.0259(3) 0.6520(3) -0.3390(3) 0.104(2) Uani 1 1 d . . .
H126 H 0.0310 0.6880 -0.3583 0.125 Uiso 1 1 calc R . .
F18 F 0.0437(3) 0.2538(5) -0.5472(3) 0.259(4) Uani 1 1 d . . .
C52 C 0.2215(4) 0.1230(4) -0.4576(3) 0.178(4) Uani 1 1 d . . .
H52A H 0.1788 0.1261 -0.4659 0.267 Uiso 1 1 calc R . .
H52B H 0.2426 0.0989 -0.4823 0.267 Uiso 1 1 calc R . .
H52C H 0.2390 0.1648 -0.4557 0.267 Uiso 1 1 calc R . .
F38 F 0.1362(4) 0.2251(4) -0.5507(2) 0.276(4) Uani 1 1 d . . .
C143 C 0.0614(3) 0.3932(3) -0.1341(3) 0.121(2) Uani 1 1 d . . .
H14D H 0.0223 0.4136 -0.1300 0.182 Uiso 1 1 calc R . .
H14E H 0.0936 0.4238 -0.1295 0.182 Uiso 1 1 calc R . .
H14F H 0.0656 0.3598 -0.1105 0.182 Uiso 1 1 calc R . .
S17 S 0.29763(6) 0.05056(8) -0.17180(6) 0.0814(5) Uani 1 1 d . . .
O27 O 0.25292(18) 0.0037(2) -0.16037(17) 0.1147(15) Uani 1 1 d . . .
O17 O 0.28037(19) 0.0927(2) -0.21092(18) 0.1236(16) Uani 1 1 d . . .
O37 O 0.35878(16) 0.0299(2) -0.17524(18) 0.1111(15) Uani 1 1 d . . .
F17 F 0.3361(2) 0.1496(3) -0.1262(2) 0.214(3) Uani 1 1 d . . .
F27 F 0.2431(3) 0.1289(3) -0.1137(2) 0.186(2) Uani 1 1 d . . .
F37 F 0.3110(4) 0.0709(5) -0.0803(2) 0.261(5) Uani 1 1 d . . .
C17 C 0.2985(4) 0.1013(5) -0.1180(4) 0.140(3) Uani 1 1 d . . .
C16 C -0.1282(2) 0.4233(2) -0.37678(18) 0.0582(14) Uani 1 1 d . . .
H16 H -0.1659 0.4486 -0.3773 0.070 Uiso 1 1 calc R . .
C4S C 0.162(3) -0.098(3) -0.444(3) 0.40(4) Uiso 0.25 1 d PDU A -1
H4S1 H 0.1791 -0.1246 -0.4194 0.594 Uiso 0.25 1 calc PR A -1
H4S2 H 0.1930 -0.0689 -0.4557 0.594 Uiso 0.25 1 calc PR A -1
H4S3 H 0.1477 -0.1232 -0.4710 0.594 Uiso 0.25 1 calc PR A -1
C3S C 0.108(2) -0.060(3) -0.4229(16) 0.27(2) Uiso 0.25 1 d PDU A -1
H3S1 H 0.0759 -0.0876 -0.4110 0.329 Uiso 0.25 1 calc PR A -1
H3S2 H 0.1214 -0.0319 -0.3968 0.329 Uiso 0.25 1 calc PR A -1
O1S O 0.089(2) -0.024(3) -0.4671(17) 0.37(2) Uiso 0.25 1 d PDU A -1
C2S C 0.033(3) 0.014(4) -0.473(3) 0.49(4) Uiso 0.25 1 d PDU A -1
H2S1 H 0.0272 0.0273 -0.4397 0.593 Uiso 0.25 1 calc PR A -1
H2S2 H 0.0035 -0.0201 -0.4776 0.593 Uiso 0.25 1 calc PR A -1
C1S C -0.001(4) 0.067(4) -0.500(4) 0.52(5) Uiso 0.25 1 d PDU A -1
H1S1 H -0.0412 0.0725 -0.4856 0.786 Uiso 0.25 1 calc PR A -1
H1S2 H -0.0051 0.0572 -0.5339 0.786 Uiso 0.25 1 calc PR A -1
H1S3 H 0.0214 0.1063 -0.4963 0.786 Uiso 0.25 1 calc PR A -1

loop_
_atom_site_aniso_label
_atom_site_aniso_U_11
_atom_site_aniso_U_22
_atom_site_aniso_U_33
_atom_site_aniso_U_23
_atom_site_aniso_U_13
_atom_site_aniso_U_12
Ag1 0.0666(3) 0.0778(3) 0.0832(3) 0.0049(3) 0.0048(2) -0.0112(2)
Ag2 0.0715(3) 0.0822(3) 0.0958(4) 0.0154(3) 0.0052(3) 0.0200(2)
S16 0.0536(7) 0.0734(10) 0.0667(9) 0.0030(7) -0.0033(7) 0.0054(7)
S13 0.0569(8) 0.0619(10) 0.0955(12) 0.0183(8) 0.0067(7) 0.0065(7)
S18 0.1315(17) 0.1304(19) 0.0801(14) 0.0296(13) 0.0133(12) 0.0305(15)
N14 0.047(2) 0.063(3) 0.057(3) 0.003(2) 0.008(2) 0.001(2)
N22 0.067(3) 0.058(3) 0.069(3) 0.010(3) 0.000(2) 0.012(2)
N15 0.066(3) 0.065(3) 0.066(3) -0.008(2) -0.002(2) -0.001(3)
N12 0.071(3) 0.063(3) 0.079(4) 0.017(3) 0.009(3) 0.009(2)
N11 0.046(2) 0.047(3) 0.124(5) 0.011(3) -0.009(3) -0.007(2)
C66 0.042(3) 0.058(4) 0.066(4) 0.008(3) 0.005(3) 0.000(2)
N21 0.064(3) 0.061(3) 0.110(4) -0.007(3) -0.015(3) 0.001(2)
C46 0.067(4) 0.082(5) 0.084(5) 0.029(4) 0.007(3) 0.002(3)
C86 0.061(3) 0.057(4) 0.053(3) 0.006(3) 0.002(3) 0.006(3)
C14 0.064(3) 0.065(4) 0.059(4) -0.001(3) 0.016(3) 0.003(3)
C24 0.080(4) 0.070(4) 0.067(4) 0.016(3) 0.024(3) 0.005(3)
C26 0.067(4) 0.099(5) 0.063(5) 0.005(4) 0.004(3) -0.004(3)
C13 0.062(3) 0.058(4) 0.083(4) 0.022(3) -0.001(3) 0.003(3)
C76 0.040(3) 0.073(4) 0.065(4) 0.005(3) 0.007(3) -0.002(3)
C56 0.054(3) 0.085(5) 0.074(4) 0.006(4) 0.004(3) -0.004(3)
O38 0.224(6) 0.117(4) 0.104(4) 0.042(3) -0.003(4) 0.046(4)
C63 0.054(4) 0.088(5) 0.135(6) 0.032(4) -0.006(4) 0.004(3)
C123 0.114(5) 0.074(5) 0.098(5) 0.010(5) -0.014(4) -0.006(4)
N25 0.080(3) 0.071(4) 0.078(3) -0.009(3) 0.008(3) 0.003(3)
N24 0.047(2) 0.074(3) 0.064(3) 0.000(2) 0.004(2) 0.004(2)
C34 0.072(4) 0.069(4) 0.050(3) 0.007(3) 0.007(3) 0.013(3)
C23 0.056(3) 0.059(4) 0.083(4) 0.021(3) -0.013(3) -0.008(3)
C133 0.085(4) 0.084(6) 0.095(5) 0.014(4) -0.007(4) -0.016(4)
C83 0.048(3) 0.066(4) 0.085(5) 0.014(3) -0.007(3) 0.006(3)
C25 0.095(5) 0.087(5) 0.092(5) -0.012(4) -0.005(4) -0.022(4)
C35 0.063(4) 0.089(5) 0.068(4) 0.008(4) -0.012(3) -0.015(3)
C54 0.076(4) 0.122(5) 0.082(5) 0.033(4) 0.007(3) 0.025(4)
O18 0.252(7) 0.149(5) 0.101(4) 0.033(3) 0.056(4) 0.107(5)
C33 0.059(4) 0.075(5) 0.125(5) 0.017(4) -0.019(3) -0.002(3)
C73 0.043(3) 0.066(4) 0.086(4) 0.020(3) -0.009(3) -0.003(3)
F28 0.264(7) 0.259(7) 0.090(4) 0.045(4) 0.028(4) 0.052(5)
C93 0.085(4) 0.072(4) 0.087(5) 0.013(4) 0.003(4) 0.006(3)
C43 0.089(5) 0.072(5) 0.154(7) 0.031(4) -0.040(5) -0.024(4)
C12 0.067(4) 0.066(4) 0.100(6) -0.003(4) -0.004(3) 0.015(3)
C116 0.060(4) 0.073(4) 0.100(5) -0.011(4) 0.012(3) 0.000(3)
C113 0.083(4) 0.088(6) 0.094(6) 0.003(5) -0.007(4) 0.014(4)
C106 0.063(4) 0.125(6) 0.095(5) 0.025(4) -0.009(3) -0.007(4)
C31 0.053(4) 0.062(5) 0.178(9) 0.019(5) -0.018(5) 0.000(3)
C44 0.064(4) 0.107(5) 0.091(5) 0.001(4) 0.017(3) -0.010(3)
C36 0.072(4) 0.109(6) 0.059(4) 0.028(4) 0.002(3) -0.004(4)
C42 0.102(5) 0.070(4) 0.140(6) 0.003(4) 0.001(4) 0.029(4)
C15 0.090(5) 0.077(5) 0.089(5) -0.010(4) 0.017(4) -0.001(4)
C146 0.069(4) 0.103(5) 0.189(8) -0.004(5) 0.009(4) -0.021(4)
C103 0.098(5) 0.100(6) 0.083(5) 0.020(4) 0.006(4) 0.015(4)
C32 0.111(5) 0.119(6) 0.084(6) 0.010(5) 0.017(4) 0.039(5)
C45 0.132(6) 0.106(6) 0.139(7) -0.027(5) 0.030(5) 0.003(5)
C96 0.073(4) 0.118(6) 0.092(5) 0.044(4) -0.012(4) -0.013(4)
C22 0.125(6) 0.121(7) 0.087(6) -0.006(5) 0.022(4) 0.048(5)
C11 0.067(4) 0.062(5) 0.152(7) -0.023(5) -0.031(5) 0.009(3)
C41 0.145(7) 0.125(7) 0.154(8) -0.057(6) -0.054(6) 0.009(5)
C21 0.062(4) 0.063(5) 0.251(12) 0.015(7) -0.038(6) -0.012(4)
C136 0.068(4) 0.078(5) 0.125(6) 0.023(4) -0.011(4) 0.003(3)
C55 0.063(4) 0.121(5) 0.101(5) 0.004(4) -0.008(3) -0.014(4)
C18 0.184(10) 0.208(12) 0.109(8) 0.047(8) 0.034(8) 0.132(10)
C51 0.097(5) 0.146(8) 0.240(11) 0.113(7) -0.018(6) -0.045(5)
C53 0.054(4) 0.097(6) 0.194(8) 0.052(5) -0.027(4) -0.025(4)
O28 0.145(6) 0.397(12) 0.218(8) 0.079(8) -0.041(5) -0.094(7)
C126 0.076(4) 0.077(5) 0.158(7) 0.039(4) -0.001(4) 0.009(4)
F18 0.191(6) 0.402(12) 0.184(7) -0.056(7) -0.025(6) 0.001(8)
C52 0.220(10) 0.213(10) 0.102(7) 0.055(6) 0.049(6) 0.089(8)
F38 0.357(9) 0.294(8) 0.176(6) -0.055(5) 0.002(6) 0.204(8)
C143 0.155(7) 0.116(6) 0.093(6) 0.007(5) -0.012(5) 0.011(5)
S17 0.0502(8) 0.0997(13) 0.0943(13) -0.0033(10) -0.0020(8) -0.0113(9)
O27 0.080(3) 0.116(4) 0.148(4) 0.018(3) 0.001(3) -0.033(3)
O17 0.094(3) 0.145(4) 0.131(4) 0.039(3) -0.025(3) -0.023(3)
O37 0.056(2) 0.118(4) 0.159(4) -0.008(3) 0.017(2) 0.007(2)
F17 0.136(4) 0.248(6) 0.258(7) -0.164(6) 0.063(4) -0.082(4)
F27 0.142(4) 0.188(5) 0.228(6) -0.056(4) 0.083(4) -0.003(4)
F37 0.276(9) 0.406(12) 0.101(5) -0.015(6) -0.053(5) -0.013(8)
C17 0.081(6) 0.145(9) 0.192(11) -0.044(8) 0.013(6) -0.009(6)
C16 0.045(3) 0.067(4) 0.063(4) 0.008(3) -0.003(3) 0.006(3)

loop_
_atom_type_symbol
_atom_type_description
_atom_type_scat_dispersion_real
_atom_type_scat_dispersion_imag
_atom_type_scat_source
C C 0.0033 0.0016 'International Tables Vol C Tables 4.2.6.8 and 6.1.1.4'
H H 0.0000 0.0000 'International Tables Vol C Tables 4.2.6.8 and 6.1.1.4'
N N 0.0061 0.0033 'International Tables Vol C Tables 4.2.6.8 and 6.1.1.4'
O O 0.0106 0.0060 'International Tables Vol C Tables 4.2.6.8 and 6.1.1.4'
F F 0.0171 0.0103 'International Tables Vol C Tables 4.2.6.8 and 6.1.1.4'
S S 0.1246 0.1234 'International Tables Vol C Tables 4.2.6.8 and 6.1.1.4'
Ag Ag -0.8971 1.1015 'International Tables Vol C Tables 4.2.6.8 and 6.1.1.4'

loop_
_geom_angle_atom_site_label_1
_geom_angle_atom_site_label_2
_geom_angle_atom_site_label_3
_geom_angle
_geom_angle_site_symmetry_1
_geom_angle_site_symmetry_3
N21 Ag1 N22 84.76(19) . .
N21 Ag1 S16 136.85(14) . 3_544
N22 Ag1 S16 135.02(12) . 3_544
N21 Ag1 O17 93.37(16) . .
N22 Ag1 O17 93.47(15) . .
S16 Ag1 O17 98.79(11) 3_544 .
N24 Ag2 N25 85.69(16) . .
N24 Ag2 S13 129.65(11) . .
N25 Ag2 S13 136.65(13) . .
N24 Ag2 O18 97.75(15) . .
N25 Ag2 O18 101.23(19) . .
S13 Ag2 O18 97.89(13) . .
C86 S16 C76 104.3(2) . .
C86 S16 Ag1 108.47(17) . 3_554
C76 S16 Ag1 109.12(18) . 3_554
C83 S13 C73 104.6(3) . .
C83 S13 Ag2 107.52(17) . .
C73 S13 Ag2 107.15(16) . .
O38 S18 O18 114.4(3) . .
O38 S18 O28 116.5(4) . .
O18 S18 O28 115.1(5) . .
O38 S18 C18 103.0(5) . .
O18 S18 C18 102.9(4) . .
O28 S18 C18 102.0(6) . .
C34 N14 N24 112.2(4) . .
C34 N14 C16 126.8(4) . .
N24 N14 C16 121.0(4) . .
C12 N22 N12 105.3(5) . .
C12 N22 Ag1 133.7(4) . .
N12 N22 Ag1 120.9(4) . .
C35 N15 N25 111.8(5) . .
C35 N15 C16 128.6(5) . .
N25 N15 C16 119.6(4) . .
C32 N12 N22 111.6(5) . .
C32 N12 C13 129.6(5) . .
N22 N12 C13 118.7(5) . .
C31 N11 N21 112.0(6) . .
C31 N11 C13 128.1(7) . .
N21 N11 C13 119.8(5) . .
C56 C66 C76 117.5(5) . .
C56 C66 C16 121.5(5) . .
C76 C66 C16 120.7(5) . .
C11 N21 N11 104.9(6) . .
C11 N21 Ag1 128.9(5) . .
N11 N21 Ag1 116.5(4) . .
C36 C46 C56 120.4(6) . .
C36 C46 H46 119.8 . .
C56 C46 H46 119.8 . .
C136 C86 C96 118.4(5) . .
C136 C86 S16 115.7(4) . .
C96 C86 S16 125.9(4) . .
N24 C14 C24 109.8(5) . .
N24 C14 C44 119.1(5) . .
C24 C14 C44 131.2(5) . .
C34 C24 C14 108.9(5) . .
C34 C24 H24 125.6 . .
C14 C24 H24 125.6 . .
C36 C26 C76 120.6(6) . .
C36 C26 H26 119.7 . .
C76 C26 H26 119.7 . .
N11 C13 N12 110.8(4) . .
N11 C13 C23 114.5(5) . .
N12 C13 C23 112.2(4) . .
N11 C13 H13 106.2 . .
N12 C13 H13 106.2 . .
C23 C13 H13 106.2 . .
C66 C76 C26 120.1(5) . .
C66 C76 S16 120.9(4) . .
C26 C76 S16 119.0(5) . .
C46 C56 C66 121.8(6) . .
C46 C56 H56 119.1 . .
C66 C56 H56 119.1 . .
C53 C63 C73 120.8(6) . .
C53 C63 H63 119.6 . .
C73 C63 H63 119.6 . .
C133 C123 C113 120.4(7) . .
C133 C123 H123 119.8 . .
C113 C123 H123 119.8 . .
C15 N25 N15 105.1(5) . .
C15 N25 Ag2 132.2(4) . .
N15 N25 Ag2 121.9(4) . .
C14 N24 N14 104.2(4) . .
C14 N24 Ag2 122.8(3) . .
N14 N24 Ag2 112.9(3) . .
N14 C34 C24 105.0(5) . .
N14 C34 C54 122.4(5) . .
C24 C34 C54 132.6(5) . .
C33 C23 C73 118.7(5) . .
C33 C23 C13 118.9(5) . .
C73 C23 C13 122.2(5) . .
C123 C133 C83 122.0(6) . .
C123 C133 H133 119.0 . .
C83 C133 H133 119.0 . .
C93 C83 C133 117.5(6) . .
C93 C83 S13 126.0(5) . .
C133 C83 S13 116.4(5) . .
C35 C25 C15 106.7(6) . .
C35 C25 H25 126.6 . .
C15 C25 H25 126.6 . .
N15 C35 C25 105.8(5) . .
N15 C35 C55 121.4(6) . .
C25 C35 C55 132.8(6) . .
C34 C54 H54A 109.5 . .
C34 C54 H54B 109.5 . .
H54A C54 H54B 109.5 . .
C34 C54 H54C 109.5 . .
H54A C54 H54C 109.5 . .
H54B C54 H54C 109.5 . .
S18 O18 Ag2 118.3(3) . .
C23 C33 C43 120.3(6) . .
C23 C33 H33 119.9 . .
C43 C33 H33 119.9 . .
C63 C73 C23 120.4(5) . .
C63 C73 S13 118.4(5) . .
C23 C73 S13 121.1(4) . .
C103 C93 C83 120.5(6) . .
C103 C93 H93 119.8 . .
C83 C93 H93 119.8 . .
C53 C43 C33 120.1(6) . .
C53 C43 H43 119.9 . .
C33 C43 H43 119.9 . .
N22 C12 C22 109.5(5) . .
N22 C12 C42 119.1(6) . .
C22 C12 C42 131.4(6) . .
C126 C116 C106 117.1(5) . .
C126 C116 C146 122.4(6) . .
C106 C116 C146 120.5(6) . .
C103 C113 C123 117.6(7) . .
C103 C113 C143 121.1(7) . .
C123 C113 C143 121.3(7) . .
C116 C106 C96 121.3(6) . .
C116 C106 H106 119.4 . .
C96 C106 H106 119.4 . .
C21 C31 N11 105.6(8) . .
C21 C31 C51 130.8(8) . .
N11 C31 C51 123.5(8) . .
C14 C44 H44A 109.5 . .
C14 C44 H44B 109.5 . .
H44A C44 H44B 109.5 . .
C14 C44 H44C 109.5 . .
H44A C44 H44C 109.5 . .
H44B C44 H44C 109.5 . .
C46 C36 C26 119.5(6) . .
C46 C36 H36 120.3 . .
C26 C36 H36 120.3 . .
C12 C42 H42A 109.5 . .
C12 C42 H42B 109.5 . .
H42A C42 H42B 109.5 . .
C12 C42 H42C 109.5 . .
H42A C42 H42C 109.5 . .
H42B C42 H42C 109.5 . .
N25 C15 C25 110.6(6) . .
N25 C15 C45 120.7(6) . .
C25 C15 C45 128.7(7) . .
C116 C146 H14A 109.5 . .
C116 C146 H14B 109.5 . .
H14A C146 H14B 109.5 . .
C116 C146 H14C 109.5 . .
H14A C146 H14C 109.5 . .
H14B C146 H14C 109.5 . .
C93 C103 C113 121.9(7) . .
C93 C103 H103 119.0 . .
C113 C103 H103 119.0 . .
N12 C32 C22 106.7(6) . .
N12 C32 C52 122.8(7) . .
C22 C32 C52 130.5(7) . .
C15 C45 H45A 109.5 . .
C15 C45 H45B 109.5 . .
H45A C45 H45B 109.5 . .
C15 C45 H45C 109.5 . .
H45A C45 H45C 109.5 . .
H45B C45 H45C 109.5 . .
C86 C96 C106 120.5(6) . .
C86 C96 H96 119.7 . .
C106 C96 H96 119.7 . .
C32 C22 C12 107.1(6) . .
C32 C22 H22 126.5 . .
C12 C22 H22 126.5 . .
N21 C11 C21 108.4(7) . .
N21 C11 C41 119.8(8) . .
C21 C11 C41 131.8(8) . .
C11 C41 H41A 109.5 . .
C11 C41 H41B 109.5 . .
H41A C41 H41B 109.5 . .
C11 C41 H41C 109.5 . .
H41A C41 H41C 109.5 . .
H41B C41 H41C 109.5 . .
C31 C21 C11 109.1(7) . .
C31 C21 H21 125.5 . .
C11 C21 H21 125.5 . .
C86 C136 C126 120.9(6) . .
C86 C136 H136 119.5 . .
C126 C136 H136 119.5 . .
C35 C55 H55A 109.5 . .
C35 C55 H55B 109.5 . .
H55A C55 H55B 109.5 . .
C35 C55 H55C 109.5 . .
H55A C55 H55C 109.5 . .
H55B C55 H55C 109.5 . .
F38 C18 F18 114.2(14) . .
F38 C18 F28 104.7(9) . .
F18 C18 F28 106.4(9) . .
F38 C18 S18 111.6(7) . .
F18 C18 S18 111.8(8) . .
F28 C18 S18 107.5(9) . .
C31 C51 H51A 109.5 . .
C31 C51 H51B 109.5 . .
H51A C51 H51B 109.5 . .
C31 C51 H51C 109.5 . .
H51A C51 H51C 109.5 . .
H51B C51 H51C 109.5 . .
C63 C53 C43 119.6(6) . .
C63 C53 H53 120.2 . .
C43 C53 H53 120.2 . .
C116 C126 C136 121.7(6) . .
C116 C126 H126 119.2 . .
C136 C126 H126 119.2 . .
C32 C52 H52A 109.5 . .
C32 C52 H52B 109.5 . .
H52A C52 H52B 109.5 . .
C32 C52 H52C 109.5 . .
H52A C52 H52C 109.5 . .
H52B C52 H52C 109.5 . .
C113 C143 H14D 109.5 . .
C113 C143 H14E 109.5 . .
H14D C143 H14E 109.5 . .
C113 C143 H14F 109.5 . .
H14D C143 H14F 109.5 . .
H14E C143 H14F 109.5 . .
O37 S17 O27 116.7(3) . .
O37 S17 O17 112.9(3) . .
O27 S17 O17 114.4(3) . .
O37 S17 C17 103.1(4) . .
O27 S17 C17 103.8(4) . .
O17 S17 C17 103.9(5) . .
S17 O17 Ag1 126.2(2) . .
F37 C17 F17 113.6(9) . .
F37 C17 F27 110.3(10) . .
F17 C17 F27 103.6(8) . .
F37 C17 S17 111.6(8) . .
F17 C17 S17 108.8(7) . .
F27 C17 S17 108.5(7) . .
N14 C16 N15 110.5(4) . .
N14 C16 C66 112.7(4) . .
N15 C16 C66 112.3(4) . .
N14 C16 H16 107.0 . .
N15 C16 H16 107.0 . .
C66 C16 H16 107.0 . .
C3S C4S H4S1 109.5 . .
C3S C4S H4S2 109.5 . .
H4S1 C4S H4S2 109.5 . .
C3S C4S H4S3 109.5 . .
H4S1 C4S H4S3 109.5 . .
H4S2 C4S H4S3 109.5 . .
O1S C3S C4S 100(2) . .
O1S C3S H3S1 111.9 . .
C4S C3S H3S1 111.9 . .
O1S C3S H3S2 111.9 . .
C4S C3S H3S2 111.9 . .
H3S1 C3S H3S2 109.6 . .
C2S O1S C3S 127(4) . .
O1S C2S C1S 149(6) . .
O1S C2S H2S1 99.4 . .
C1S C2S H2S1 99.4 . .
O1S C2S H2S2 99.4 . .
C1S C2S H2S2 99.4 . .
H2S1 C2S H2S2 104.0 . .
C2S C1S H1S1 109.5 . .
C2S C1S H1S2 109.5 . .
H1S1 C1S H1S2 109.5 . .
C2S C1S H1S3 109.5 . .
H1S1 C1S H1S3 109.5 . .
H1S2 C1S H1S3 109.5 . .

loop_
_geom_bond_atom_site_label_1
_geom_bond_atom_site_label_2
_geom_bond_distance
_geom_bond_site_symmetry_2
Ag1 N21 2.263(5) .
Ag1 N22 2.312(4) .
Ag1 S16 2.4346(14) 3_544
Ag1 O17 2.523(4) .
Ag2 N24 2.296(4) .
Ag2 N25 2.299(5) .
Ag2 S13 2.4654(14) .
Ag2 O18 2.573(5) .
S16 C86 1.786(5) .
S16 C76 1.788(5) .
S16 Ag1 2.4346(14) 3_554
S13 C83 1.771(6) .
S13 C73 1.783(5) .
S18 O38 1.404(5) .
S18 O18 1.417(5) .
S18 O28 1.434(6) .
S18 C18 1.795(11) .
N14 C34 1.355(6) .
N14 N24 1.378(5) .
N14 C16 1.450(6) .
N22 C12 1.339(6) .
N22 N12 1.356(5) .
N15 C35 1.358(6) .
N15 N25 1.369(5) .
N15 C16 1.456(6) .
N12 C32 1.344(7) .
N12 C13 1.459(6) .
N11 C31 1.359(7) .
N11 N21 1.368(6) .
N11 C13 1.427(7) .
C66 C56 1.385(7) .
C66 C76 1.388(7) .
C66 C16 1.527(6) .
N21 C11 1.353(7) .
C46 C36 1.354(8) .
C46 C56 1.378(7) .
C46 H46 0.9300 .
C86 C136 1.353(7) .
C86 C96 1.355(7) .
C14 N24 1.350(6) .
C14 C24 1.372(7) .
C14 C44 1.493(6) .
C24 C34 1.360(7) .
C24 H24 0.9300 .
C26 C36 1.377(8) .
C26 C76 1.398(7) .
C26 H26 0.9300 .
C13 C23 1.543(6) .
C13 H13 0.9800 .
C56 H56 0.9300 .
C63 C53 1.372(8) .
C63 C73 1.382(6) .
C63 H63 0.9300 .
C123 C133 1.370(9) .
C123 C113 1.391(8) .
C123 H123 0.9300 .
N25 C15 1.325(7) .
C34 C54 1.481(7) .
C23 C33 1.381(7) .
C23 C73 1.389(7) .
C133 C83 1.388(8) .
C133 H133 0.9300 .
C83 C93 1.381(7) .
C25 C35 1.367(8) .
C25 C15 1.397(7) .
C25 H25 0.9300 .
C35 C55 1.480(8) .
C54 H54A 0.9600 .
C54 H54B 0.9600 .
C54 H54C 0.9600 .
C33 C43 1.402(8) .
C33 H33 0.9300 .
F28 C18 1.354(12) .
C93 C103 1.380(8) .
C93 H93 0.9300 .
C43 C53 1.373(9) .
C43 H43 0.9300 .
C12 C22 1.391(8) .
C12 C42 1.511(8) .
C116 C126 1.356(7) .
C116 C106 1.369(8) .
C116 C146 1.527(7) .
C113 C103 1.380(8) .
C113 C143 1.503(8) .
C106 C96 1.390(7) .
C106 H106 0.9300 .
C31 C21 1.335(10) .
C31 C51 1.493(10) .
C44 H44A 0.9600 .
C44 H44B 0.9600 .
C44 H44C 0.9600 .
C36 H36 0.9300 .
C42 H42A 0.9600 .
C42 H42B 0.9600 .
C42 H42C 0.9600 .
C15 C45 1.510(8) .
C146 H14A 0.9600 .
C146 H14B 0.9600 .
C146 H14C 0.9600 .
C103 H103 0.9300 .
C32 C22 1.348(8) .
C32 C52 1.518(9) .
C45 H45A 0.9600 .
C45 H45B 0.9600 .
C45 H45C 0.9600 .
C96 H96 0.9300 .
C22 H22 0.9300 .
C11 C21 1.397(10) .
C11 C41 1.501(10) .
C41 H41A 0.9600 .
C41 H41B 0.9600 .
C41 H41C 0.9600 .
C21 H21 0.9300 .
C136 C126 1.381(8) .
C136 H136 0.9300 .
C55 H55A 0.9600 .
C55 H55B 0.9600 .
C55 H55C 0.9600 .
C18 F38 1.239(9) .
C18 F18 1.267(13) .
C51 H51A 0.9600 .
C51 H51B 0.9600 .
C51 H51C 0.9600 .
C53 H53 0.9300 .
C126 H126 0.9300 .
C52 H52A 0.9600 .
C52 H52B 0.9600 .
C52 H52C 0.9600 .
C143 H14D 0.9600 .
C143 H14E 0.9600 .
C143 H14F 0.9600 .
S17 O37 1.404(4) .
S17 O27 1.422(4) .
S17 O17 1.440(4) .
S17 C17 1.817(10) .
F17 C17 1.326(10) .
F27 C17 1.345(9) .
F37 C17 1.245(11) .
C16 H16 0.9800 .
C4S C3S 1.53(2) .
C4S H4S1 0.9600 .
C4S H4S2 0.9600 .
C4S H4S3 0.9600 .
C3S O1S 1.482(19) .
C3S H3S1 0.9700 .
C3S H3S2 0.9700 .
O1S C2S 1.47(2) .
C2S C1S 1.54(2) .
C2S H2S1 0.9700 .
C2S H2S2 0.9700 .
C1S H1S1 0.9600 .
C1S H1S2 0.9600 .
C1S H1S3 0.9600 .
